data_2018835
loop_
_publ_author_name
'Brzuszkiewicz, Anna'
'Makowski, Maciej'
'Lisowski, Marek'
'Lis, El\.zbieta'
'Otreba, Marta'
'Lis, Tadeusz'

_publ_section_title
;
 Two phosphonodehydrotripeptides:
 Boc^0^--Gly^1^--\D(<i>Z</i>)Phe^2^--\a-Abu^3^PO~3~Me~2~ and
 Boc^0^--Gly^1^--\D(<i>Z</i>)Phe^2^--\a-Nva^3^PO~3~Et~2~
;
_journal_coeditor_code SK3464
_journal_issue 3
_journal_name_full 'Acta Crystallographica Section C'
_journal_page_first 277
_journal_page_last 281
_journal_paper_doi 10.1107/S0108270113002539
_journal_volume 69
_journal_year 2013
_chemical_formula_iupac 'C24 H38 N3 O7 P , C2 H6 O , 0.076H2 O'
_chemical_formula_moiety 'C24 H38 N3 O7 P, C2 H6 O,  0.076(H2 O)'
_chemical_formula_sum 'C26 H44.16 N3 O8.08 P'
_chemical_formula_weight 558.97
_chemical_name_systematic
;
<i>tert</i>-butoxycarbonylglycyl-\a,\b-(<i>Z</i>)-
dehydrophenylalanyl-\(1-aminobutyl)phosphonic acid diethyl ester ethanol water
solvate
;
_space_group_IT_number 2
_symmetry_cell_setting triclinic
_symmetry_space_group_name_Hall '-P 1'
_symmetry_space_group_name_H-M 'P -1'
_atom_sites_solution_hydrogens geom
_atom_sites_solution_primary direct
_atom_sites_solution_secondary difmap
_audit_creation_method SHELXL97
_cell_angle_alpha 69.16(4)
_cell_angle_beta 76.54(4)
_cell_angle_gamma 83.89(4)
_cell_formula_units_Z 2
_cell_length_a 10.047(3)
_cell_length_b 12.667(4)
_cell_length_c 13.499(4)
_cell_measurement_reflns_used 16877
_cell_measurement_temperature 180(2)
_cell_measurement_theta_max 35
_cell_measurement_theta_min 2
_cell_volume 1560.9(10)
_computing_cell_refinement 'CrysAlisRED (Oxford Diffraction, 2008)'
_computing_data_collection 'CrysAlisCCD (Oxford Diffraction, 2008)'
_computing_data_reduction 'CrysAlisRED (Oxford Diffraction, 2008)'
_computing_molecular_graphics 'XP in SHELXTL (Sheldrick, 2008)'
_computing_publication_material
;
SHELXL97 (Sheldrick, 2008) and publCIF (Westrip, 2010)
;
_computing_structure_refinement 'SHELXL97 (Sheldrick, 2008)'
_computing_structure_solution 'SHELXS97 (Sheldrick, 2008)'
_diffrn_ambient_temperature 180(2)
_diffrn_measured_fraction_theta_full 0.988
_diffrn_measured_fraction_theta_max 0.842
_diffrn_measurement_device_type 'Oxford Xcalibur PX \k-geometry diffractometer with CCD area detector'
_diffrn_measurement_method '\w and \f'
_diffrn_radiation_monochromator graphite
_diffrn_radiation_source 'fine-focus sealed tube'
_diffrn_radiation_type MoK\a
_diffrn_radiation_wavelength 0.71073
_diffrn_reflns_av_R_equivalents 0.0168
_diffrn_reflns_av_sigmaI/netI 0.0328
_diffrn_reflns_limit_h_max 14
_diffrn_reflns_limit_h_min -13
_diffrn_reflns_limit_k_max 20
_diffrn_reflns_limit_k_min -17
_diffrn_reflns_limit_l_max 19
_diffrn_reflns_limit_l_min -21
_diffrn_reflns_number 21697
_diffrn_reflns_theta_full 25.50
_diffrn_reflns_theta_max 35.02
_diffrn_reflns_theta_min 2.67
_exptl_absorpt_coefficient_mu 0.136
_exptl_absorpt_correction_type none
_exptl_crystal_colour colourless
_exptl_crystal_density_diffrn 1.189
_exptl_crystal_density_method 'not measured'
_exptl_crystal_description parallelepiped
_exptl_crystal_F_000 601.5
_exptl_crystal_size_max 0.47
_exptl_crystal_size_mid 0.22
_exptl_crystal_size_min 0.21
_refine_diff_density_max 0.42
_refine_diff_density_min -0.25
_refine_ls_extinction_method none
_refine_ls_goodness_of_fit_ref 1.038
_refine_ls_hydrogen_treatment mixed
_refine_ls_matrix_type full
_refine_ls_number_parameters 380
_refine_ls_number_reflns 11597
_refine_ls_number_restraints 0
_refine_ls_restrained_S_all 1.038
_refine_ls_R_factor_all 0.0701
_refine_ls_R_factor_gt 0.0442
_refine_ls_shift/su_max 0.000
_refine_ls_shift/su_mean 0.000
_refine_ls_structure_factor_coef Fsqd
_refine_ls_weighting_details 'calc w = 1/[\s^2^(Fo^2^)+(0.0720P)^2^] where P=(Fo^2^+2Fc^2^)/3'
_refine_ls_weighting_scheme calc
_refine_ls_wR_factor_gt 0.1223
_refine_ls_wR_factor_ref 0.1305
_reflns_number_gt 7581
_reflns_number_total 11597
_reflns_threshold_expression I>2\s(I)
_cod_data_source_file sk3464.cif
_cod_data_source_block III
_cod_database_code 2018835
_cod_database_fobs_code 2018835

loop_
_symmetry_equiv_pos_as_xyz
'x, y, z'
'-x, -y, -z'

loop_
_atom_site_type_symbol
_atom_site_label
_atom_site_fract_x
_atom_site_fract_y
_atom_site_fract_z
_atom_site_U_iso_or_equiv
_atom_site_adp_type
_atom_site_calc_flag
_atom_site_refinement_flags
_atom_site_occupancy
_atom_site_symmetry_multiplicity
_atom_site_disorder_assembly
_atom_site_disorder_group
C C1 0.87156(12) 0.83991(8) 0.49273(9) 0.0337(2) Uani d . 1 1 . .
C C2 0.77336(15) 0.89573(10) 0.56450(11) 0.0499(3) Uani d . 1 1 . .
H H2A 0.7592 0.8447 0.6400 0.075 Uiso calc R 1 1 . .
H H2B 0.6855 0.9122 0.5416 0.075 Uiso calc R 1 1 . .
H H2C 0.8120 0.9663 0.5582 0.075 Uiso calc R 1 1 . .
C C3 1.00486(15) 0.80511(11) 0.53146(12) 0.0511(3) Uani d . 1 1 . .
H H3A 1.0714 0.7796 0.4784 0.077 Uiso calc R 1 1 . .
H H3B 0.9885 0.7434 0.6015 0.077 Uiso calc R 1 1 . .
H H3C 1.0409 0.8698 0.5396 0.077 Uiso calc R 1 1 . .
C C4 0.89389(18) 0.91542(11) 0.37463(11) 0.0572(4) Uani d . 1 1 . .
H H4A 0.9599 0.8787 0.3304 0.086 Uiso calc R 1 1 . .
H H4B 0.9294 0.9878 0.3665 0.086 Uiso calc R 1 1 . .
H H4C 0.8068 0.9285 0.3507 0.086 Uiso calc R 1 1 . .
O O1 0.79888(8) 0.73782(6) 0.51125(6) 0.03548(17) Uani d . 1 1 . .
O O2 0.95622(8) 0.67825(7) 0.38888(6) 0.03872(19) Uani d . 1 1 . .
C C5 0.85424(11) 0.66428(8) 0.46007(8) 0.0282(2) Uani d . 1 1 . .
N N1 0.77711(10) 0.57145(7) 0.49982(7) 0.03015(18) Uani d . 1 1 . .
H H1 0.7089(14) 0.5656(10) 0.5508(10) 0.036 Uiso d . 1 1 . .
C C6 0.81542(13) 0.47790(8) 0.46094(8) 0.0340(2) Uani d . 1 1 . .
H H6A 0.7783 0.4082 0.5195 0.041 Uiso calc R 1 1 . .
H H6B 0.9165 0.4694 0.4467 0.041 Uiso calc R 1 1 . .
C C7 0.76828(11) 0.48629(8) 0.35917(8) 0.0286(2) Uani d . 1 1 . .
O O3 0.80442(10) 0.41511(7) 0.31631(7) 0.0440(2) Uani d . 1 1 . .
N N2 0.68664(9) 0.57629(7) 0.31933(6) 0.02612(17) Uani d . 1 1 . .
H H2 0.6517(13) 0.6174(10) 0.3563(9) 0.031 Uiso d . 1 1 . .
C C8 0.62200(10) 0.57979(8) 0.23573(7) 0.02560(19) Uani d . 1 1 . .
C C9 0.61901(11) 0.67056(9) 0.14653(7) 0.0298(2) Uani d . 1 1 . .
H H9 0.5659 0.6630 0.0998 0.036 Uiso calc R 1 1 . .
C C10 0.68509(12) 0.77982(9) 0.10977(8) 0.0319(2) Uani d . 1 1 . .
C C11 0.63968(14) 0.86821(9) 0.02642(9) 0.0409(3) Uani d . 1 1 . .
H H11 0.5691 0.8551 -0.0037 0.049 Uiso calc R 1 1 . .
C C12 0.69563(16) 0.97443(10) -0.01303(11) 0.0518(3) Uani d . 1 1 . .
H H12 0.6630 1.0333 -0.0694 0.062 Uiso calc R 1 1 . .
C C13 0.79850(16) 0.99482(11) 0.02932(10) 0.0516(3) Uani d . 1 1 . .
H H13 0.8365 1.0677 0.0028 0.062 Uiso calc R 1 1 . .
C C14 0.84601(16) 0.90831(11) 0.11084(10) 0.0503(3) Uani d . 1 1 . .
H H14 0.9177 0.9220 0.1395 0.060 Uiso calc R 1 1 . .
C C15 0.79046(13) 0.80187(10) 0.15127(9) 0.0409(3) Uani d . 1 1 . .
H H15 0.8240 0.7435 0.2075 0.049 Uiso calc R 1 1 . .
C C16 0.53736(10) 0.47875(8) 0.26216(7) 0.02578(19) Uani d . 1 1 . .
O O4 0.48229(8) 0.42769(6) 0.35797(5) 0.03334(17) Uani d . 1 1 . .
N N3 0.52000(9) 0.45069(7) 0.17953(6) 0.02808(18) Uani d . 1 1 . .
H H3 0.5669(13) 0.4798(10) 0.1182(10) 0.034 Uiso d . 1 1 . .
C C17 0.43245(11) 0.35834(8) 0.19640(7) 0.0286(2) Uani d . 1 1 . .
H H17 0.4026 0.3182 0.2761 0.034 Uiso calc R 1 1 . .
C C18 0.50870(13) 0.27315(10) 0.14465(9) 0.0384(2) Uani d . 1 1 . .
H H18A 0.4486 0.2088 0.1636 0.046 Uiso calc R 1 1 . .
H H18B 0.5278 0.3098 0.0648 0.046 Uiso calc R 1 1 . .
C C19 0.64300(15) 0.22817(12) 0.18016(12) 0.0503(3) Uani d . 1 1 . .
H H19A 0.6865 0.1751 0.1424 0.060 Uiso calc R 1 1 . .
H H19B 0.7052 0.2921 0.1569 0.060 Uiso calc R 1 1 . .
C C20 0.6282(2) 0.16846(15) 0.30059(14) 0.0712(5) Uani d . 1 1 . .
H H20A 0.7185 0.1416 0.3169 0.107 Uiso calc R 1 1 . .
H H20B 0.5684 0.1040 0.3244 0.107 Uiso calc R 1 1 . .
H H20C 0.5883 0.2210 0.3388 0.107 Uiso calc R 1 1 . .
P P1 0.28278(3) 0.42088(2) 0.142084(19) 0.02960(7) Uani d . 1 1 A .
O O5 0.31129(8) 0.49481(7) 0.02755(5) 0.03827(19) Uani d . 1 1 . .
O O6 0.19809(9) 0.31408(7) 0.16625(7) 0.0457(2) Uani d . 1 1 . .
C C21 0.07167(19) 0.32449(16) 0.12762(16) 0.0550(4) Uani d P 0.924(4) 1 A 6
H H21A 0.0866 0.3699 0.0494 0.066 Uiso calc PR 0.924(4) 1 A 6
H H21B -0.0009 0.3624 0.1676 0.066 Uiso calc PR 0.924(4) 1 A 6
C C22 0.03020(17) 0.20850(15) 0.14626(15) 0.0719(5) Uani d . 1 1 A 6
H H22A -0.0522 0.2130 0.1177 0.108 Uiso calc R 1 1 A 6
H H22B 0.0111 0.1656 0.2242 0.108 Uiso calc R 1 1 A 6
H H22C 0.1044 0.1705 0.1091 0.108 Uiso calc R 1 1 A 6
C C21A 0.120(3) 0.292(2) 0.105(2) 0.056(6) Uiso d P 0.076(4) 1 A 7
H H21C 0.0674 0.3630 0.0749 0.067 Uiso calc PR 0.076(4) 1 A 7
H H21D 0.1839 0.2790 0.0424 0.067 Uiso calc PR 0.076(4) 1 A 7
O O7 0.20497(10) 0.48232(7) 0.22160(6) 0.0465(2) Uani d . 1 1 . .
C C23 0.1316(2) 0.58995(16) 0.18940(15) 0.0527(5) Uani d P 0.868(5) 1 A 1
H H23A 0.0438 0.5867 0.2421 0.063 Uiso calc PR 0.868(5) 1 A 1
H H23B 0.1106 0.6050 0.1174 0.063 Uiso calc PR 0.868(5) 1 A 1
C C24 0.2141(2) 0.68300(18) 0.1844(2) 0.0857(9) Uani d P 0.868(5) 1 A 1
H H24A 0.1629 0.7549 0.1621 0.129 Uiso calc PR 0.868(5) 1 A 1
H H24B 0.3006 0.6866 0.1317 0.129 Uiso calc PR 0.868(5) 1 A 1
H H24C 0.2332 0.6689 0.2561 0.129 Uiso calc PR 0.868(5) 1 A 1
C C23A 0.195(2) 0.5981(14) 0.1979(13) 0.069(5) Uiso d P 0.132(5) 1 A 2
H H23C 0.2849 0.6311 0.1568 0.082 Uiso calc PR 0.132(5) 1 A 2
H H23D 0.1729 0.6143 0.2665 0.082 Uiso calc PR 0.132(5) 1 A 2
C C24A 0.0929(19) 0.6520(15) 0.1359(14) 0.087(6) Uiso d P 0.132(5) 1 A 2
H H24D 0.0909 0.7336 0.1216 0.131 Uiso calc PR 0.132(5) 1 A 2
H H24E 0.0030 0.6214 0.1769 0.131 Uiso calc PR 0.132(5) 1 A 2
H H24F 0.1150 0.6379 0.0670 0.131 Uiso calc PR 0.132(5) 1 A 2
O O31 0.5212(2) 0.30183(13) 0.56798(8) 0.0519(6) Uani d P 0.924(6) 1 B 3
H H31 0.5121 0.3358 0.5039 0.078 Uiso d PR 0.924(6) 1 B 3
C C31 0.56670(19) 0.18897(13) 0.58014(12) 0.0635(4) Uani d P 0.924(6) 1 B 3
H H31B 0.6520 0.1888 0.5258 0.076 Uiso calc PR 0.924(6) 1 B 3
H H31C 0.4965 0.1489 0.5674 0.076 Uiso calc PR 0.924(6) 1 B 3
C C32 0.5921(2) 0.13020(15) 0.68955(13) 0.0864(7) Uani d . 1 1 B 3
H H32A 0.6230 0.0522 0.6970 0.130 Uiso calc R 1 1 B 3
H H32B 0.5074 0.1299 0.7432 0.130 Uiso calc R 1 1 B 3
H H32C 0.6628 0.1692 0.7015 0.130 Uiso calc R 1 1 B 3
O O31A 0.4590(18) 0.2669(12) 0.5744(9) 0.036(4) Uiso d P 0.076(6) 1 B 4
H H31A 0.4900 0.3250 0.5228 0.054 Uiso d PR 0.076(6) 1 B 4
C C31B 0.56670(19) 0.18897(13) 0.58014(12) 0.0635(4) Uani d P 0.076(6) 1 B 4
H H31D 0.6509 0.2282 0.5332 0.076 Uiso calc PR 0.076(6) 1 B 4
H H31F 0.5484 0.1320 0.5507 0.076 Uiso calc PR 0.076(6) 1 B 4
O O1W 0.889(2) 0.4733(16) 0.0989(17) 0.102(8) Uiso d P 0.076(4) 1 A 5
H H1W 0.8628 0.4547 0.1673 0.153 Uiso d PR 0.076(4) 1 A 5
H H2W 0.8293 0.4826 0.0611 0.153 Uiso d PR 0.076(4) 1 A 5

loop_
_atom_site_aniso_label
_atom_site_aniso_U_11
_atom_site_aniso_U_22
_atom_site_aniso_U_33
_atom_site_aniso_U_12
_atom_site_aniso_U_13
_atom_site_aniso_U_23
C1 0.0395(6) 0.0257(5) 0.0367(5) -0.0054(4) -0.0049(4) -0.0122(4)
C2 0.0576(9) 0.0380(6) 0.0576(7) -0.0055(6) 0.0006(6) -0.0272(6)
C3 0.0509(9) 0.0454(7) 0.0692(9) -0.0054(6) -0.0234(7) -0.0261(6)
C4 0.0867(12) 0.0342(6) 0.0421(7) 0.0011(6) -0.0099(7) -0.0060(5)
O1 0.0348(4) 0.0347(4) 0.0413(4) -0.0079(3) 0.0004(3) -0.0215(3)
O2 0.0343(5) 0.0421(4) 0.0415(4) -0.0030(3) 0.0003(3) -0.0210(3)
C5 0.0308(6) 0.0298(5) 0.0281(4) 0.0013(4) -0.0110(4) -0.0123(4)
N1 0.0363(5) 0.0309(4) 0.0263(4) -0.0045(4) -0.0082(3) -0.0115(3)
C6 0.0479(7) 0.0263(5) 0.0338(5) 0.0030(4) -0.0216(5) -0.0105(4)
C7 0.0321(6) 0.0278(5) 0.0290(4) -0.0014(4) -0.0104(4) -0.0110(4)
O3 0.0522(6) 0.0446(5) 0.0492(5) 0.0145(4) -0.0226(4) -0.0298(4)
N2 0.0323(5) 0.0270(4) 0.0226(3) -0.0003(3) -0.0096(3) -0.0105(3)
C8 0.0264(5) 0.0307(5) 0.0214(4) -0.0016(4) -0.0059(3) -0.0101(3)
C9 0.0315(6) 0.0347(5) 0.0245(4) -0.0037(4) -0.0086(4) -0.0090(4)
C10 0.0370(6) 0.0320(5) 0.0247(4) -0.0039(4) -0.0055(4) -0.0071(4)
C11 0.0493(8) 0.0359(6) 0.0353(5) -0.0010(5) -0.0144(5) -0.0062(4)
C12 0.0668(10) 0.0351(6) 0.0437(6) 0.0000(6) -0.0103(6) -0.0029(5)
C13 0.0674(10) 0.0369(6) 0.0446(7) -0.0163(6) -0.0005(6) -0.0095(5)
C14 0.0576(9) 0.0519(7) 0.0401(6) -0.0242(6) -0.0076(6) -0.0093(5)
C15 0.0448(7) 0.0434(6) 0.0303(5) -0.0145(5) -0.0093(5) -0.0027(4)
C16 0.0268(5) 0.0305(4) 0.0212(4) -0.0024(4) -0.0051(3) -0.0098(3)
O4 0.0387(4) 0.0404(4) 0.0197(3) -0.0106(3) -0.0017(3) -0.0089(3)
N3 0.0303(5) 0.0362(4) 0.0189(3) -0.0095(3) -0.0018(3) -0.0105(3)
C17 0.0298(5) 0.0334(5) 0.0245(4) -0.0060(4) -0.0043(4) -0.0118(4)
C18 0.0407(7) 0.0404(6) 0.0408(6) -0.0010(5) -0.0078(5) -0.0226(5)
C19 0.0444(8) 0.0503(7) 0.0628(8) 0.0093(6) -0.0132(6) -0.0290(6)
C20 0.0671(12) 0.0713(10) 0.0716(10) 0.0286(9) -0.0263(9) -0.0212(8)
P1 0.02777(15) 0.03788(14) 0.02264(11) -0.00503(10) -0.00243(9) -0.01036(10)
O5 0.0358(5) 0.0519(5) 0.0220(3) -0.0024(3) -0.0018(3) -0.0088(3)
O6 0.0386(5) 0.0484(5) 0.0510(5) -0.0146(4) -0.0179(4) -0.0089(4)
C21 0.0339(9) 0.0702(11) 0.0725(11) -0.0054(8) -0.0195(8) -0.0320(9)
C22 0.0459(9) 0.0940(13) 0.0903(12) -0.0261(8) -0.0039(8) -0.0487(10)
C22A 0.0459(9) 0.0940(13) 0.0903(12) -0.0261(8) -0.0039(8) -0.0487(10)
O7 0.0529(6) 0.0524(5) 0.0282(4) 0.0117(4) -0.0004(3) -0.0152(3)
C23 0.0475(12) 0.0611(11) 0.0508(9) 0.0169(9) -0.0087(8) -0.0271(8)
C24 0.0759(16) 0.0537(12) 0.1023(17) -0.0077(10) 0.0188(12) -0.0185(11)
O31 0.0659(11) 0.0550(8) 0.0320(5) 0.0163(7) -0.0118(5) -0.0157(4)
C31 0.0810(12) 0.0622(9) 0.0529(8) 0.0185(8) -0.0195(8) -0.0288(7)
C32 0.1257(18) 0.0748(12) 0.0534(9) 0.0465(12) -0.0269(10) -0.0240(8)
C31B 0.0810(12) 0.0622(9) 0.0529(8) 0.0185(8) -0.0195(8) -0.0288(7)
C32B 0.1257(18) 0.0748(12) 0.0534(9) 0.0465(12) -0.0269(10) -0.0240(8)

loop_
_atom_type_symbol
_atom_type_description
_atom_type_scat_dispersion_real
_atom_type_scat_dispersion_imag
_atom_type_scat_source
C C 0.0033 0.0016 'International Tables Vol C Tables 4.2.6.8 and 6.1.1.4'
H H 0.0000 0.0000 'International Tables Vol C Tables 4.2.6.8 and 6.1.1.4'
N N 0.0061 0.0033 'International Tables Vol C Tables 4.2.6.8 and 6.1.1.4'
O O 0.0106 0.0060 'International Tables Vol C Tables 4.2.6.8 and 6.1.1.4'
P P 0.1023 0.0942 'International Tables Vol C Tables 4.2.6.8 and 6.1.1.4'

loop_
_geom_angle_atom_site_label_1
_geom_angle_atom_site_label_2
_geom_angle_atom_site_label_3
_geom_angle
_geom_angle_publ_flag
O1 C1 C3 108.83(9) ?
O1 C1 C4 111.12(10) ?
C3 C1 C4 112.25(12) ?
O1 C1 C2 102.33(10) ?
C3 C1 C2 110.81(11) ?
C4 C1 C2 111.06(11) ?
C1 C2 H2A 109.5 ?
C1 C2 H2B 109.5 ?
H2A C2 H2B 109.5 ?
C1 C2 H2C 109.5 ?
H2A C2 H2C 109.5 ?
H2B C2 H2C 109.5 ?
C1 C3 H3A 109.5 ?
C1 C3 H3B 109.5 ?
H3A C3 H3B 109.5 ?
C1 C3 H3C 109.5 ?
H3A C3 H3C 109.5 ?
H3B C3 H3C 109.5 ?
C1 C4 H4A 109.5 ?
C1 C4 H4B 109.5 ?
H4A C4 H4B 109.5 ?
C1 C4 H4C 109.5 ?
H4A C4 H4C 109.5 ?
H4B C4 H4C 109.5 ?
C5 O1 C1 120.52(9) ?
O2 C5 N1 124.43(10) ?
O2 C5 O1 126.15(10) ?
N1 C5 O1 109.42(9) ?
C5 N1 C6 120.88(10) ?
C5 N1 H1 120.1(9) ?
C6 N1 H1 118.9(9) ?
N1 C6 C7 116.29(9) ?
N1 C6 H6A 108.2 ?
C7 C6 H6A 108.2 ?
N1 C6 H6B 108.2 ?
C7 C6 H6B 108.2 ?
H6A C6 H6B 107.4 ?
O3 C7 N2 122.63(9) ?
O3 C7 C6 120.62(10) ?
N2 C7 C6 116.75(9) ?
C7 N2 C8 119.38(9) ?
C7 N2 H2 120.4(8) ?
C8 N2 H2 116.7(8) ?
C9 C8 N2 123.99(9) y
C9 C8 C16 121.30(9) ?
N2 C8 C16 114.09(8) y
C8 C9 C10 130.07(10) y
C8 C9 H9 115.0 ?
C10 C9 H9 115.0 ?
C11 C10 C15 117.74(11) ?
C11 C10 C9 117.33(10) ?
C15 C10 C9 124.93(10) ?
C12 C11 C10 121.33(12) ?
C12 C11 H11 119.3 ?
C10 C11 H11 119.3 ?
C13 C12 C11 120.13(12) ?
C13 C12 H12 119.9 ?
C11 C12 H12 119.9 ?
C12 C13 C14 119.48(12) ?
C12 C13 H13 120.3 ?
C14 C13 H13 120.3 ?
C13 C14 C15 120.90(13) ?
C13 C14 H14 119.5 ?
C15 C14 H14 119.5 ?
C14 C15 C10 120.40(11) ?
C14 C15 H15 119.8 ?
C10 C15 H15 119.8 ?
O4 C16 N3 122.75(9) ?
O4 C16 C8 119.57(9) ?
N3 C16 C8 117.62(8) ?
C16 N3 C17 121.69(8) ?
C16 N3 H3 120.2(9) ?
C17 N3 H3 117.6(9) ?
N3 C17 C18 111.55(9) ?
N3 C17 P1 107.22(7) ?
C18 C17 P1 112.44(7) ?
N3 C17 H17 108.5 ?
C18 C17 H17 108.5 ?
P1 C17 H17 108.5 ?
C19 C18 C17 113.63(10) ?
C19 C18 H18A 108.8 ?
C17 C18 H18A 108.8 ?
C19 C18 H18B 108.8 ?
C17 C18 H18B 108.8 ?
H18A C18 H18B 107.7 ?
C20 C19 C18 114.33(13) ?
C20 C19 H19A 108.7 ?
C18 C19 H19A 108.7 ?
C20 C19 H19B 108.7 ?
C18 C19 H19B 108.7 ?
H19A C19 H19B 107.6 ?
C19 C20 H20A 109.5 ?
C19 C20 H20B 109.5 ?
H20A C20 H20B 109.5 ?
C19 C20 H20C 109.5 ?
H20A C20 H20C 109.5 ?
H20B C20 H20C 109.5 ?
O5 P1 O7 113.72(6) y
O5 P1 O6 114.54(6) y
O7 P1 O6 106.43(6) y
O5 P1 C17 115.12(6) ?
O7 P1 C17 103.74(6) ?
O6 P1 C17 101.98(6) ?
C21A O6 P1 129.8(9) ?
C21 O6 P1 120.94(10) ?
O6 C21 C22 107.64(15) ?
O6 C21 H21A 110.2 ?
C22 C21 H21A 110.2 ?
O6 C21 H21B 110.2 ?
C22 C21 H21B 110.2 ?
H21A C21 H21B 108.5 ?
O6 C21A H21C 106.8 ?
O6 C21A H21D 106.8 ?
H21C C21A H21D 106.6 ?
C23A O7 P1 125.3(7) ?
C23 O7 P1 124.72(9) ?
O7 C23 C24 110.81(19) ?
O7 C23 H23A 109.5 ?
C24 C23 H23A 109.5 ?
O7 C23 H23B 109.5 ?
C24 C23 H23B 109.5 ?
H23A C23 H23B 108.1 ?
C23 C24 H24A 109.5 ?
C23 C24 H24B 109.5 ?
H24A C24 H24B 109.5 ?
C23 C24 H24C 109.5 ?
H24A C24 H24C 109.5 ?
H24B C24 H24C 109.5 ?
O7 C23A C24A 113.3(14) ?
O7 C23A H23C 108.9 ?
C24A C23A H23C 108.9 ?
O7 C23A H23D 108.9 ?
C24A C23A H23D 108.9 ?
H23C C23A H23D 107.7 ?
C23A C24A H24D 109.5 ?
C23A C24A H24E 109.5 ?
H24D C24A H24E 109.5 ?
C23A C24A H24F 109.5 ?
H24D C24A H24F 109.5 ?
H24E C24A H24F 109.5 ?
C31 O31 H31 109.4 ?
C31 O31 H31A 110.5 ?
O31 C31 C32 110.27(13) ?
O31 C31 H31B 109.6 ?
C32 C31 H31B 109.6 ?
O31 C31 H31C 109.6 ?
C32 C31 H31C 109.6 ?
H31B C31 H31C 108.1 ?
C31 C32 H32A 109.5 ?
C31 C32 H32B 109.5 ?
H32A C32 H32B 109.5 ?
C31 C32 H32C 109.5 ?
H32A C32 H32C 109.5 ?
H32B C32 H32C 109.5 ?
H1W O1W H2W 118.3 ?

loop_
_geom_bond_atom_site_label_1
_geom_bond_atom_site_label_2
_geom_bond_distance
_geom_bond_publ_flag
C1 O1 1.4676(13) ?
C1 C3 1.5159(19) ?
C1 C4 1.5168(18) ?
C1 C2 1.5185(17) ?
C2 H2A 0.9800 ?
C2 H2B 0.9800 ?
C2 H2C 0.9800 ?
C3 H3A 0.9800 ?
C3 H3B 0.9800 ?
C3 H3C 0.9800 ?
C4 H4A 0.9800 ?
C4 H4B 0.9800 ?
C4 H4C 0.9800 ?
O1 C5 1.3502(13) ?
O2 C5 1.2098(14) ?
C5 N1 1.3501(14) ?
N1 C6 1.4420(14) ?
N1 H1 0.839(13) ?
C6 C7 1.5202(14) ?
C6 H6A 0.9900 ?
C6 H6B 0.9900 ?
C7 O3 1.2179(13) ?
C7 N2 1.3534(15) ?
N2 C8 1.4130(12) y
N2 H2 0.841(13) ?
C8 C9 1.3405(15) y
C8 C16 1.5014(15) y
C9 C10 1.4683(16) y
C9 H9 0.9500 ?
C10 C11 1.4006(17) ?
C10 C15 1.4011(16) ?
C11 C12 1.3863(18) ?
C11 H11 0.9500 ?
C12 C13 1.378(2) ?
C12 H12 0.9500 ?
C13 C14 1.384(2) ?
C13 H13 0.9500 ?
C14 C15 1.3863(17) ?
C14 H14 0.9500 ?
C15 H15 0.9500 ?
C16 O4 1.2430(13) ?
C16 N3 1.3367(12) ?
N3 C17 1.4595(14) ?
N3 H3 0.826(12) ?
C17 C18 1.5332(16) ?
C17 P1 1.8091(13) y
C17 H17 1.0000 ?
C18 C19 1.523(2) ?
C18 H18A 0.9900 ?
C18 H18B 0.9900 ?
C19 C20 1.508(2) ?
C19 H19A 0.9900 ?
C19 H19B 0.9900 ?
C20 H20A 0.9800 ?
C20 H20B 0.9800 ?
C20 H20C 0.9800 ?
P1 O5 1.4731(11) ?
P1 O7 1.5631(11) ?
P1 O6 1.5692(11) ?
O6 C21A 1.38(2) ?
O6 C21 1.4582(18) ?
C21 C22 1.488(2) ?
C21 H21A 0.9900 ?
C21 H21B 0.9900 ?
C22 H22A 0.9800 ?
C22 H22B 0.9800 ?
C22 H22C 0.9800 ?
C21A H21C 0.9900 ?
C21A H21D 0.9900 ?
O7 C23A 1.384(17) ?
O7 C23 1.451(2) ?
C23 C24 1.485(3) ?
C23 H23A 0.9900 ?
C23 H23B 0.9900 ?
C24 H24A 0.9800 ?
C24 H24B 0.9800 ?
C24 H24C 0.9800 ?
C23A C24A 1.44(3) ?
C23A H23C 0.9900 ?
C23A H23D 0.9900 ?
C24A H24D 0.9800 ?
C24A H24E 0.9800 ?
C24A H24F 0.9800 ?
O31 C31 1.4171(19) ?
O31 H31 0.8400 ?
O31 H31A 0.7065 ?
C31 C32 1.467(2) ?
C31 H31B 0.9900 ?
C31 H31C 0.9900 ?
C32 H32A 0.9800 ?
C32 H32B 0.9800 ?
C32 H32C 0.9800 ?
O31A H31 1.1058 ?
O31A H31A 0.8400 ?
O1W H1W 0.8498 ?
O1W H2W 0.8508 ?

loop_
_geom_hbond_atom_site_label_D
_geom_hbond_atom_site_label_H
_geom_hbond_atom_site_label_A
_geom_hbond_site_symmetry_A
_geom_hbond_distance_DH
_geom_hbond_distance_HA
_geom_hbond_distance_DA
_geom_hbond_angle_DHA
N1 H1 O4 2_666 0.839(13) 2.038(14) 2.8561(18) 165.0(12)
N2 H2 O31A 2_666 0.841(13) 2.099(18) 2.928(12) 168.8(12)
N2 H2 O31 2_666 0.841(13) 2.156(13) 2.9267(19) 152.2(11)
N3 H3 O5 2_665 0.826(12) 1.996(13) 2.7990(18) 164.0(12)
O31 H31 O4 . 0.84 1.97 2.8106(17) 175
O31A H31A O4 . 0.84 2.16 2.879(12) 144
O1W H1W O3 . 0.85 1.85 2.70(2) 180
O1W H2W O5 2_665 0.85 1.99 2.84(2) 180
C3 H3A O2 . 0.98 2.55 3.0548(18) 112
C4 H4A O2 . 0.98 2.38 2.9494(19) 117
C15 H15 N2 . 0.95 2.46 3.053(2) 120
C17 H17 O4 . 1.00 2.35 2.7829(14) 105
C23 H23A O2 1_455 0.99 2.58 3.335(2) 133

loop_
_geom_torsion_atom_site_label_1
_geom_torsion_atom_site_label_2
_geom_torsion_atom_site_label_3
_geom_torsion_atom_site_label_4
_geom_torsion
_geom_torsion_publ_flag
C3 C1 O1 C5 -62.98(13) ?
C4 C1 O1 C5 61.12(14) ?
C2 C1 O1 C5 179.72(9) ?
C1 O1 C5 O2 -8.00(16) ?
C1 O1 C5 N1 172.61(8) ?
O2 C5 N1 C6 2.15(15) ?
O1 C5 N1 C6 -178.44(8) ?
C5 N1 C6 C7 -85.37(13) ?
N1 C6 C7 O3 174.65(10) ?
N1 C6 C7 N2 -4.71(15) ?
O3 C7 N2 C8 10.60(16) ?
C6 C7 N2 C8 -170.05(9) y
C7 N2 C8 C9 -133.76(11) ?
C7 N2 C8 C16 55.14(13) ?
N2 C8 C9 C10 4.74(18) y
C16 C8 C9 C10 175.23(10) ?
C8 C9 C10 C11 -165.79(12) y
C8 C9 C10 C15 14.66(19) y
C15 C10 C11 C12 -0.76(19) ?
C9 C10 C11 C12 179.66(11) ?
C10 C11 C12 C13 0.3(2) ?
C11 C12 C13 C14 0.5(2) ?
C12 C13 C14 C15 -0.7(2) ?
C13 C14 C15 C10 0.3(2) ?
C11 C10 C15 C14 0.49(18) ?
C9 C10 C15 C14 -179.97(12) ?
C9 C8 C16 O4 -141.62(11) ?
N2 C8 C16 O4 29.75(13) ?
C9 C8 C16 N3 35.57(15) ?
N2 C8 C16 N3 -153.06(10) ?
O4 C16 N3 C17 1.03(16) ?
C8 C16 N3 C17 -176.06(9) y
C16 N3 C17 C18 -126.77(11) ?
C16 N3 C17 P1 109.72(10) ?
N3 C17 C18 C19 53.53(13) ?
P1 C17 C18 C19 174.04(9) ?
C17 C18 C19 C20 59.42(16) ?
N3 C17 P1 O5 55.92(9) ?
C18 C17 P1 O5 -67.05(9) ?
N3 C17 P1 O7 -68.98(8) ?
C18 C17 P1 O7 168.05(8) ?
N3 C17 P1 O6 -179.44(6) ?
C18 C17 P1 O6 57.59(9) ?
O5 P1 O6 C21A -17.4(15) ?
O7 P1 O6 C21A 109.2(15) ?
C17 P1 O6 C21A -142.4(15) ?
O5 P1 O6 C21 -49.97(14) ?
O7 P1 O6 C21 76.60(13) ?
C17 P1 O6 C21 -175.00(12) ?
C21A O6 C21 C22 53(2) ?
P1 O6 C21 C22 170.15(11) ?
O5 P1 O7 C23A -17.6(10) ?
O6 P1 O7 C23A -144.7(9) ?
C17 P1 O7 C23A 108.1(10) ?
O5 P1 O7 C23 17.13(16) ?
O6 P1 O7 C23 -109.93(15) ?
C17 P1 O7 C23 142.92(15) ?
C23A O7 C23 C24 0.1(15) ?
P1 O7 C23 C24 -101.27(17) ?
C23 O7 C23A C24A -19.1(9) ?
P1 O7 C23A C24A 79.9(16) ?
